data_1558569
loop_
_publ_author_name
'Pederson, Petra J.'
'Cai, Shengxin'
'Carver, Chase'
'Powell, Douglas R.'
'Risinger, April L.'
'Grkovic, Tanja'
'O'Keefe, Barry R'
'Mooberry, Susan L.'
'Cichewicz, Robert H.'

_publ_section_title
;
 Triple-Negative Breast Cancer Cells Exhibit Differential Sensitivity to
 Cardenolides from <i>Calotropis gigantea</i>.
;
_journal_issue 7
_journal_name_full 'Journal of natural products'
_journal_page_first 2269
_journal_page_last 2280
_journal_paper_doi 10.1021/acs.jnatprod.0c00423
_journal_volume 83
_journal_year 2020
_chemical_absolute_configuration ad
_chemical_formula_moiety 'C23 H34 O4'
_chemical_formula_sum 'C23 H34 O4'
_chemical_formula_weight 374.50
_space_group_crystal_system monoclinic
_space_group_IT_number 4
_space_group_name_Hall 'P 2yb'
_space_group_name_H-M_alt 'P 1 21 1'
_atom_sites_solution_hydrogens mixed
_atom_sites_solution_primary dual
_atom_sites_solution_secondary difmap
_audit_creation_method SHELXL-2018/3
_cell_angle_alpha 90
_cell_angle_beta 100.7421(13)
_cell_angle_gamma 90
_cell_formula_units_Z 2
_cell_length_a 6.3191(2)
_cell_length_b 11.9806(4)
_cell_length_c 12.9208(5)
_cell_measurement_reflns_used 9953
_cell_measurement_temperature 100(2)
_cell_measurement_theta_max 29.59
_cell_measurement_theta_min 2.34
_cell_volume 961.05(6)
_computing_cell_refinement 'SAINT (Bruker, 2016)'
_computing_data_collection 'APEX3 (Bruker, 2018)'
_computing_data_reduction 'SAINT (Bruker, 2016)'
_computing_molecular_graphics 'Mercury (CCDC, 2018)'
_computing_publication_material 'SHELXL-2018/3 (Sheldrick, 2015b)'
_computing_structure_refinement 'SHELXL-2018/3 (Sheldrick, 2015b)'
_computing_structure_solution 'SHELXT (Sheldrick, 2015a)'
_diffrn_ambient_temperature 100(2)
_diffrn_measured_fraction_theta_full 0.997
_diffrn_measured_fraction_theta_max 0.998
_diffrn_measurement_device '\k--geometry diffractometer'
_diffrn_measurement_device_type 'Bruker Photon II cmos'
_diffrn_measurement_method '\w and \f scans'
_diffrn_radiation_monochromator 'multilayer mirror'
_diffrn_radiation_type MoK\a
_diffrn_radiation_wavelength 0.71073
_diffrn_reflns_av_R_equivalents 0.0391
_diffrn_reflns_av_unetI/netI 0.0265
_diffrn_reflns_Laue_measured_fraction_full 0.997
_diffrn_reflns_Laue_measured_fraction_max 0.998
_diffrn_reflns_limit_h_max 8
_diffrn_reflns_limit_h_min -8
_diffrn_reflns_limit_k_max 16
_diffrn_reflns_limit_k_min -16
_diffrn_reflns_limit_l_max 17
_diffrn_reflns_limit_l_min -17
_diffrn_reflns_number 37792
_diffrn_reflns_point_group_measured_fraction_full 0.998
_diffrn_reflns_point_group_measured_fraction_max 0.995
_diffrn_reflns_theta_full 25.242
_diffrn_reflns_theta_max 29.608
_diffrn_reflns_theta_min 2.337
_diffrn_source 'microfocus sealed tube'
_diffrn_source_type 'Incoatec I\mS 3.0'
_exptl_absorpt_coefficient_mu 0.087
_exptl_absorpt_correction_T_max 0.7459
_exptl_absorpt_correction_T_min 0.6808
_exptl_absorpt_correction_type multi-scan
_exptl_absorpt_process_details
; 
 SADABS 2016/2: Krause, L., Herbst-Irmer, R., Sheldrick G.M. & Stalke D., 
 J. Appl. Cryst. 48 (2015) 3-10 
;
_exptl_crystal_colour colourless
_exptl_crystal_density_diffrn 1.294
_exptl_crystal_description block
_exptl_crystal_F_000 408
_exptl_crystal_size_max 0.260
_exptl_crystal_size_mid 0.206
_exptl_crystal_size_min 0.086
_refine_diff_density_max 0.296
_refine_diff_density_min -0.150
_refine_diff_density_rms 0.038
_refine_ls_abs_structure_details
; 
 Flack x determined using 2457 quotients [(I+)-(I-)]/[(I+)+(I-)] 
 (Parsons, Flack and Wagner, Acta Cryst. B69 (2013) 249-259). 
 
 Hooft y      = 0.1(2)
 P2(true)     = 1.000
 P3(true)     = 0.913
 P3(rac-twin) = 0.087
 P3(false)    = 0.2E-04
;
_refine_ls_abs_structure_Flack -0.1(3)
_refine_ls_extinction_method none
_refine_ls_goodness_of_fit_ref 1.005
_refine_ls_hydrogen_treatment mixed
_refine_ls_matrix_type full
_refine_ls_number_parameters 250
_refine_ls_number_reflns 5382
_refine_ls_number_restraints 1
_refine_ls_restrained_S_all 1.005
_refine_ls_R_factor_all 0.0304
_refine_ls_R_factor_gt 0.0295
_refine_ls_shift/su_max 0.000
_refine_ls_shift/su_mean 0.000
_refine_ls_structure_factor_coef Fsqd
_refine_ls_weighting_details 'w=1/[\s^2^(Fo^2^)+(0.0550P)^2^+0.1500P] where P=(Fo^2^+2Fc^2^)/3'
_refine_ls_weighting_scheme calc
_refine_ls_wR_factor_gt 0.0828
_refine_ls_wR_factor_ref 0.0838
_reflns_Friedel_coverage 0.909
_reflns_Friedel_fraction_full 0.999
_reflns_Friedel_fraction_max 0.992
_reflns_number_gt 5256
_reflns_number_total 5382
_reflns_threshold_expression 'I > 2\s(I)'
_cod_data_source_file np0c00423_si_002.cif
_cod_data_source_block compound_1
_cod_depositor_comments 'Adding full bibliography for 1558566--1558571.cif.'
_cod_original_sg_symbol_H-M 'P 21'
_cod_database_code 1558569
_shelx_space_group_comment
; 
The symmetry employed for this shelxl refinement is uniquely defined 
by the following loop, which should always be used as a source of 
symmetry information in preference to the above space-group names. 
They are only intended as comments. 
;
_shelx_estimated_absorpt_t_min 0.978
_shelx_estimated_absorpt_t_max 0.993

loop_
_space_group_symop_operation_xyz
'x, y, z'
'-x, y+1/2, -z'

loop_
_atom_site_label
_atom_site_type_symbol
_atom_site_fract_x
_atom_site_fract_y
_atom_site_fract_z
_atom_site_U_iso_or_equiv
_atom_site_adp_type
_atom_site_occupancy
_atom_site_site_symmetry_order
_atom_site_calc_flag
_atom_site_refinement_flags_posn
_atom_site_refinement_flags_adp
_atom_site_refinement_flags_occupancy
_atom_site_disorder_assembly
_atom_site_disorder_group
O1 O 0.46148(18) 0.41009(10) 0.81718(8) 0.0190(2) Uani 1 1 d . . . . .
H1 H 0.346(4) 0.4321(19) 0.8305(17) 0.023 Uiso 1 1 d . U . . .
O2 O 0.96123(16) 0.40522(9) 0.21189(8) 0.01444(19) Uani 1 1 d . . . . .
H2 H 0.968(3) 0.3380(19) 0.2109(17) 0.017 Uiso 1 1 d . U . . .
O3 O 1.06916(17) 0.50485(10) -0.09718(9) 0.0196(2) Uani 1 1 d . . . . .
O4 O 1.0389(2) 0.66733(10) -0.18459(10) 0.0264(3) Uani 1 1 d . . . . .
C1 C 0.3810(2) 0.53490(12) 0.54172(10) 0.0134(2) Uani 1 1 d . . . . .
H1A H 0.342304 0.611350 0.515843 0.016 Uiso 1 1 calc R U . . .
H1AB H 0.268787 0.483500 0.505205 0.016 Uiso 1 1 calc R U . . .
C2 C 0.3818(2) 0.53052(12) 0.66071(11) 0.0156(3) Uani 1 1 d . . . . .
H2A H 0.482515 0.587474 0.697095 0.019 Uiso 1 1 calc R U . . .
H2AB H 0.235899 0.548036 0.673735 0.019 Uiso 1 1 calc R U . . .
C3 C 0.4497(2) 0.41542(12) 0.70525(10) 0.0145(2) Uani 1 1 d . . . . .
H3 H 0.341823 0.359353 0.670954 0.017 Uiso 1 1 calc R U . . .
C4 C 0.6692(2) 0.38431(11) 0.68187(10) 0.0135(2) Uani 1 1 d . . . . .
H4A H 0.709943 0.308792 0.709766 0.016 Uiso 1 1 calc R U . . .
H4AB H 0.778895 0.437786 0.717047 0.016 Uiso 1 1 calc R U . . .
C5 C 0.6625(2) 0.38634(11) 0.56225(10) 0.0117(2) Uani 1 1 d . . . . .
H5 H 0.545120 0.333878 0.530467 0.014 Uiso 1 1 calc R U . . .
C6 C 0.8694(2) 0.34206(12) 0.53231(11) 0.0141(2) Uani 1 1 d . . . . .
H6A H 0.903050 0.267644 0.564496 0.017 Uiso 1 1 calc R U . . .
H6AB H 0.990258 0.392833 0.560178 0.017 Uiso 1 1 calc R U . . .
C7 C 0.8462(2) 0.33300(12) 0.41263(11) 0.0151(3) Uani 1 1 d . . . . .
H7A H 0.737748 0.275159 0.386094 0.018 Uiso 1 1 calc R U . . .
H7AB H 0.985466 0.309315 0.395123 0.018 Uiso 1 1 calc R U . . .
C8 C 0.7776(2) 0.44421(11) 0.35754(11) 0.0119(2) Uani 1 1 d . . . . .
H8 H 0.895962 0.498912 0.381774 0.014 Uiso 1 1 calc R U . . .
C9 C 0.5725(2) 0.49086(11) 0.39084(10) 0.0113(2) Uani 1 1 d . . . . .
H9 H 0.455079 0.435205 0.368188 0.014 Uiso 1 1 calc R U . . .
C10 C 0.5994(2) 0.50292(11) 0.51286(10) 0.0115(2) Uani 1 1 d . . . . .
C11 C 0.5027(2) 0.59989(12) 0.33171(11) 0.0153(3) Uani 1 1 d . . . . .
H11A H 0.363467 0.624391 0.348723 0.018 Uiso 1 1 calc R U . . .
H11B H 0.610681 0.658542 0.356357 0.018 Uiso 1 1 calc R U . . .
C12 C 0.4784(2) 0.58759(12) 0.21234(11) 0.0143(2) Uani 1 1 d . . . . .
H12A H 0.440310 0.661081 0.179006 0.017 Uiso 1 1 calc R U . . .
H12B H 0.358141 0.535658 0.186771 0.017 Uiso 1 1 calc R U . . .
C13 C 0.6842(2) 0.54376(11) 0.17724(10) 0.0119(2) Uani 1 1 d . . . . .
C14 C 0.7544(2) 0.43392(11) 0.23704(11) 0.0117(2) Uani 1 1 d . . . . .
C15 C 0.5857(2) 0.34979(11) 0.18339(11) 0.0138(2) Uani 1 1 d . . . . .
H15A H 0.448682 0.358203 0.209344 0.017 Uiso 1 1 calc R U . . .
H15B H 0.638112 0.272246 0.196292 0.017 Uiso 1 1 calc R U . . .
C16 C 0.5557(2) 0.37935(12) 0.06534(11) 0.0153(3) Uani 1 1 d . . . . .
H16A H 0.404414 0.366868 0.030244 0.018 Uiso 1 1 calc R U . . .
H16B H 0.650380 0.332426 0.030307 0.018 Uiso 1 1 calc R U . . .
C17 C 0.6165(2) 0.50489(12) 0.05905(10) 0.0130(2) Uani 1 1 d . . . . .
H17 H 0.482136 0.546207 0.027955 0.016 Uiso 1 1 calc R U . . .
C18 C 0.8587(2) 0.63443(12) 0.19475(11) 0.0156(3) Uani 1 1 d . . . . .
H18A H 0.987904 0.606912 0.171249 0.023 Uiso 1 1 d R U . . .
H18B H 0.894154 0.653094 0.269837 0.023 Uiso 1 1 d R U . . .
H18C H 0.805337 0.701212 0.154369 0.023 Uiso 1 1 d R U . . .
C19 C 0.7677(2) 0.59324(12) 0.55503(11) 0.0152(2) Uani 1 1 d . . . . .
H19A H 0.897970 0.581202 0.525591 0.023 Uiso 1 1 d R U . . .
H19B H 0.803609 0.588680 0.632040 0.023 Uiso 1 1 d R U . . .
H19C H 0.708222 0.667181 0.534227 0.023 Uiso 1 1 d R U . . .
C20 C 0.7792(2) 0.52708(12) -0.00932(10) 0.0136(2) Uani 1 1 d . . . . .
C21 C 0.9529(3) 0.44764(14) -0.02647(13) 0.0203(3) Uani 1 1 d . . . . .
H21A H 1.049743 0.430178 0.041039 0.024 Uiso 1 1 calc R U . . .
H21B H 0.889755 0.377208 -0.058405 0.024 Uiso 1 1 calc R U . . .
C22 C 0.7950(2) 0.61890(12) -0.06656(12) 0.0181(3) Uani 1 1 d . . . . .
H22 H 0.704147 0.682514 -0.070012 0.022 Uiso 1 1 calc R U . . .
C23 C 0.9737(2) 0.60590(12) -0.12282(11) 0.0179(3) Uani 1 1 d . . . . .

loop_
_atom_site_aniso_label
_atom_site_aniso_U_11
_atom_site_aniso_U_22
_atom_site_aniso_U_33
_atom_site_aniso_U_23
_atom_site_aniso_U_13
_atom_site_aniso_U_12
O1 0.0216(5) 0.0254(5) 0.0109(4) 0.0008(4) 0.0049(4) 0.0011(4)
O2 0.0126(4) 0.0149(5) 0.0168(4) 0.0016(4) 0.0052(3) 0.0036(4)
O3 0.0182(4) 0.0239(5) 0.0190(5) 0.0030(4) 0.0094(4) 0.0010(4)
O4 0.0366(6) 0.0200(5) 0.0270(6) -0.0002(5) 0.0174(5) -0.0080(5)
C1 0.0127(5) 0.0158(6) 0.0122(5) 0.0004(5) 0.0038(4) 0.0026(5)
C2 0.0171(6) 0.0171(6) 0.0132(6) -0.0005(5) 0.0044(4) 0.0020(5)
C3 0.0149(6) 0.0181(6) 0.0109(5) 0.0002(5) 0.0035(4) -0.0019(5)
C4 0.0145(6) 0.0151(6) 0.0106(5) 0.0010(4) 0.0015(4) -0.0003(5)
C5 0.0122(5) 0.0117(6) 0.0113(5) 0.0002(4) 0.0021(4) -0.0011(4)
C6 0.0141(6) 0.0152(6) 0.0130(6) 0.0027(5) 0.0025(4) 0.0028(5)
C7 0.0180(6) 0.0142(6) 0.0137(6) 0.0024(5) 0.0043(5) 0.0047(5)
C8 0.0121(5) 0.0118(5) 0.0118(5) 0.0012(4) 0.0025(4) 0.0017(4)
C9 0.0112(5) 0.0121(5) 0.0109(5) 0.0006(4) 0.0027(4) 0.0015(4)
C10 0.0123(5) 0.0111(5) 0.0115(5) -0.0001(4) 0.0028(4) -0.0001(4)
C11 0.0187(6) 0.0140(6) 0.0140(6) 0.0025(5) 0.0054(5) 0.0054(5)
C12 0.0139(5) 0.0160(6) 0.0136(6) 0.0026(5) 0.0039(4) 0.0040(5)
C13 0.0122(5) 0.0124(5) 0.0114(5) 0.0016(4) 0.0030(4) 0.0012(4)
C14 0.0106(5) 0.0122(6) 0.0127(5) 0.0007(4) 0.0036(4) 0.0009(4)
C15 0.0151(5) 0.0137(6) 0.0128(6) 0.0003(5) 0.0032(4) -0.0008(5)
C16 0.0164(6) 0.0162(6) 0.0133(6) 0.0003(5) 0.0029(5) -0.0042(5)
C17 0.0123(5) 0.0154(6) 0.0116(5) 0.0016(4) 0.0030(4) 0.0005(5)
C18 0.0169(6) 0.0144(6) 0.0157(6) 0.0006(5) 0.0034(5) -0.0026(5)
C19 0.0160(6) 0.0135(6) 0.0157(6) -0.0011(5) 0.0019(5) -0.0030(5)
C20 0.0131(5) 0.0157(6) 0.0123(6) -0.0008(5) 0.0027(4) -0.0003(4)
C21 0.0203(7) 0.0228(7) 0.0210(7) 0.0071(6) 0.0115(5) 0.0063(5)
C22 0.0222(6) 0.0155(6) 0.0183(6) 0.0003(5) 0.0079(5) -0.0002(5)
C23 0.0213(6) 0.0178(7) 0.0158(6) -0.0035(5) 0.0063(5) -0.0062(5)

loop_
_atom_type_symbol
_atom_type_description
_atom_type_scat_dispersion_real
_atom_type_scat_dispersion_imag
_atom_type_scat_source
C C 0.0033 0.0016 'International Tables Vol C Tables 4.2.6.8 and 6.1.1.4'
H H 0.0000 0.0000 'International Tables Vol C Tables 4.2.6.8 and 6.1.1.4'
O O 0.0106 0.0060 'International Tables Vol C Tables 4.2.6.8 and 6.1.1.4'

loop_
_geom_angle_atom_site_label_1
_geom_angle_atom_site_label_2
_geom_angle_atom_site_label_3
_geom_angle
_geom_angle_site_symmetry_1
_geom_angle_site_symmetry_3
_geom_angle_publ_flag
C3 O1 H1 108.4(16) . . ?
C14 O2 H2 107.2(15) . . ?
C23 O3 C21 108.64(11) . . ?
C2 C1 C10 113.38(11) . . ?
C2 C1 H1A 108.9 . . ?
C10 C1 H1A 108.9 . . ?
C2 C1 H1AB 108.9 . . ?
C10 C1 H1AB 108.9 . . ?
H1A C1 H1AB 107.7 . . ?
C3 C2 C1 110.88(11) . . ?
C3 C2 H2A 109.5 . . ?
C1 C2 H2A 109.5 . . ?
C3 C2 H2AB 109.5 . . ?
C1 C2 H2AB 109.5 . . ?
H2A C2 H2AB 108.1 . . ?
O1 C3 C4 108.16(11) . . ?
O1 C3 C2 112.23(11) . . ?
C4 C3 C2 110.49(11) . . ?
O1 C3 H3 108.6 . . ?
C4 C3 H3 108.6 . . ?
C2 C3 H3 108.6 . . ?
C3 C4 C5 109.90(10) . . ?
C3 C4 H4A 109.7 . . ?
C5 C4 H4A 109.7 . . ?
C3 C4 H4AB 109.7 . . ?
C5 C4 H4AB 109.7 . . ?
H4A C4 H4AB 108.2 . . ?
C6 C5 C4 112.61(10) . . ?
C6 C5 C10 111.95(10) . . ?
C4 C5 C10 112.54(10) . . ?
C6 C5 H5 106.4 . . ?
C4 C5 H5 106.4 . . ?
C10 C5 H5 106.4 . . ?
C5 C6 C7 110.83(10) . . ?
C5 C6 H6A 109.5 . . ?
C7 C6 H6A 109.5 . . ?
C5 C6 H6AB 109.5 . . ?
C7 C6 H6AB 109.5 . . ?
H6A C6 H6AB 108.1 . . ?
C6 C7 C8 111.89(11) . . ?
C6 C7 H7A 109.2 . . ?
C8 C7 H7A 109.2 . . ?
C6 C7 H7AB 109.2 . . ?
C8 C7 H7AB 109.2 . . ?
H7A C7 H7AB 107.9 . . ?
C7 C8 C14 111.37(11) . . ?
C7 C8 C9 111.37(10) . . ?
C14 C8 C9 112.57(10) . . ?
C7 C8 H8 107.1 . . ?
C14 C8 H8 107.1 . . ?
C9 C8 H8 107.1 . . ?
C11 C9 C8 110.34(10) . . ?
C11 C9 C10 113.01(11) . . ?
C8 C9 C10 112.08(10) . . ?
C11 C9 H9 107.0 . . ?
C8 C9 H9 107.0 . . ?
C10 C9 H9 107.0 . . ?
C19 C10 C1 109.19(11) . . ?
C19 C10 C5 112.19(10) . . ?
C1 C10 C5 107.20(10) . . ?
C19 C10 C9 111.09(11) . . ?
C1 C10 C9 109.46(10) . . ?
C5 C10 C9 107.61(10) . . ?
C12 C11 C9 112.67(11) . . ?
C12 C11 H11A 109.1 . . ?
C9 C11 H11A 109.1 . . ?
C12 C11 H11B 109.1 . . ?
C9 C11 H11B 109.1 . . ?
H11A C11 H11B 107.8 . . ?
C11 C12 C13 113.39(11) . . ?
C11 C12 H12A 108.9 . . ?
C13 C12 H12A 108.9 . . ?
C11 C12 H12B 108.9 . . ?
C13 C12 H12B 108.9 . . ?
H12A C12 H12B 107.7 . . ?
C18 C13 C12 109.68(11) . . ?
C18 C13 C14 113.39(11) . . ?
C12 C13 C14 108.69(10) . . ?
C18 C13 C17 114.18(11) . . ?
C12 C13 C17 107.03(10) . . ?
C14 C13 C17 103.47(10) . . ?
O2 C14 C15 108.85(11) . . ?
O2 C14 C8 109.05(10) . . ?
C15 C14 C8 115.84(11) . . ?
O2 C14 C13 106.07(10) . . ?
C15 C14 C13 102.85(10) . . ?
C8 C14 C13 113.61(10) . . ?
C14 C15 C16 104.04(11) . . ?
C14 C15 H15A 110.9 . . ?
C16 C15 H15A 110.9 . . ?
C14 C15 H15B 110.9 . . ?
C16 C15 H15B 110.9 . . ?
H15A C15 H15B 109.0 . . ?
C15 C16 C17 106.69(11) . . ?
C15 C16 H16A 110.4 . . ?
C17 C16 H16A 110.4 . . ?
C15 C16 H16B 110.4 . . ?
C17 C16 H16B 110.4 . . ?
H16A C16 H16B 108.6 . . ?
C20 C17 C16 113.88(11) . . ?
C20 C17 C13 115.22(11) . . ?
C16 C17 C13 105.04(11) . . ?
C20 C17 H17 107.4 . . ?
C16 C17 H17 107.4 . . ?
C13 C17 H17 107.4 . . ?
C13 C18 H18A 109.5 . . ?
C13 C18 H18B 109.5 . . ?
H18A C18 H18B 109.5 . . ?
C13 C18 H18C 109.5 . . ?
H18A C18 H18C 109.5 . . ?
H18B C18 H18C 109.5 . . ?
C10 C19 H19A 109.5 . . ?
C10 C19 H19B 109.5 . . ?
H19A C19 H19B 109.5 . . ?
C10 C19 H19C 109.5 . . ?
H19A C19 H19C 109.5 . . ?
H19B C19 H19C 109.5 . . ?
C22 C20 C17 126.92(13) . . ?
C22 C20 C21 107.92(12) . . ?
C17 C20 C21 125.15(12) . . ?
O3 C21 C20 105.32(12) . . ?
O3 C21 H21A 110.7 . . ?
C20 C21 H21A 110.7 . . ?
O3 C21 H21B 110.7 . . ?
C20 C21 H21B 110.7 . . ?
H21A C21 H21B 108.8 . . ?
C20 C22 C23 109.33(13) . . ?
C20 C22 H22 125.3 . . ?
C23 C22 H22 125.3 . . ?
O4 C23 O3 120.56(14) . . ?
O4 C23 C22 130.69(15) . . ?
O3 C23 C22 108.75(12) . . ?

loop_
_geom_bond_atom_site_label_1
_geom_bond_atom_site_label_2
_geom_bond_distance
_geom_bond_site_symmetry_2
_geom_bond_publ_flag
O1 C3 1.4357(16) . ?
O1 H1 0.82(2) . ?
O2 C14 1.4460(15) . ?
O2 H2 0.81(2) . ?
O3 C23 1.3656(19) . ?
O3 C21 1.4473(17) . ?
O4 C23 1.2131(18) . ?
C1 C2 1.5375(18) . ?
C1 C10 1.5435(18) . ?
C1 H1A 0.9900 . ?
C1 H1AB 0.9900 . ?
C2 C3 1.525(2) . ?
C2 H2A 0.9900 . ?
C2 H2AB 0.9900 . ?
C3 C4 1.5196(18) . ?
C3 H3 1.0000 . ?
C4 C5 1.5385(17) . ?
C4 H4A 0.9900 . ?
C4 H4AB 0.9900 . ?
C5 C6 1.5265(18) . ?
C5 C10 1.5563(18) . ?
C5 H5 1.0000 . ?
C6 C7 1.5297(19) . ?
C6 H6A 0.9900 . ?
C6 H6AB 0.9900 . ?
C7 C8 1.5346(18) . ?
C7 H7A 0.9900 . ?
C7 H7AB 0.9900 . ?
C8 C14 1.5414(18) . ?
C8 C9 1.5440(17) . ?
C8 H8 1.0000 . ?
C9 C11 1.5360(18) . ?
C9 C10 1.5605(18) . ?
C9 H9 1.0000 . ?
C10 C19 1.5434(18) . ?
C11 C12 1.5283(18) . ?
C11 H11A 0.9900 . ?
C11 H11B 0.9900 . ?
C12 C13 1.5467(18) . ?
C12 H12A 0.9900 . ?
C12 H12B 0.9900 . ?
C13 C18 1.5341(19) . ?
C13 C14 1.5485(18) . ?
C13 C17 1.5774(18) . ?
C14 C15 1.5355(19) . ?
C15 C16 1.5427(19) . ?
C15 H15A 0.9900 . ?
C15 H15B 0.9900 . ?
C16 C17 1.5582(19) . ?
C16 H16A 0.9900 . ?
C16 H16B 0.9900 . ?
C17 C20 1.4989(18) . ?
C17 H17 1.0000 . ?
C18 H18A 0.9800 . ?
C18 H18B 0.9800 . ?
C18 H18C 0.9800 . ?
C19 H19A 0.9800 . ?
C19 H19B 0.9800 . ?
C19 H19C 0.9800 . ?
C20 C22 1.340(2) . ?
C20 C21 1.500(2) . ?
C21 H21A 0.9900 . ?
C21 H21B 0.9900 . ?
C22 C23 1.461(2) . ?
C22 H22 0.9500 . ?

loop_
_geom_hbond_atom_site_label_D
_geom_hbond_atom_site_label_H
_geom_hbond_atom_site_label_A
_geom_hbond_distance_DH
_geom_hbond_distance_HA
_geom_hbond_distance_DA
_geom_hbond_angle_DHA
_geom_hbond_site_symmetry_A
_geom_hbond_publ_flag
O1 H1 O3 0.82(2) 2.30(2) 3.1116(15) 167(2) 1_456 yes
O2 H2 O4 0.81(2) 2.07(2) 2.8717(16) 171(2) 2_745 yes
C15 H15B O4 0.99 2.43 3.2236(18) 137.3 2_745 yes
C21 H21A O2 0.99 2.39 3.1122(18) 128.8 . yes

loop_
_geom_torsion_atom_site_label_1
_geom_torsion_atom_site_label_2
_geom_torsion_atom_site_label_3
_geom_torsion_atom_site_label_4
_geom_torsion
_geom_torsion_site_symmetry_1
_geom_torsion_site_symmetry_2
_geom_torsion_site_symmetry_3
_geom_torsion_site_symmetry_4
_geom_torsion_publ_flag
C10 C1 C2 C3 -56.26(15) . . . . ?
C1 C2 C3 O1 177.37(11) . . . . ?
C1 C2 C3 C4 56.57(14) . . . . ?
O1 C3 C4 C5 178.72(11) . . . . ?
C2 C3 C4 C5 -58.08(14) . . . . ?
C3 C4 C5 C6 -172.94(11) . . . . ?
C3 C4 C5 C10 59.38(14) . . . . ?
C4 C5 C6 C7 173.50(11) . . . . ?
C10 C5 C6 C7 -58.51(14) . . . . ?
C5 C6 C7 C8 54.93(15) . . . . ?
C6 C7 C8 C14 -179.90(10) . . . . ?
C6 C7 C8 C9 -53.34(14) . . . . ?
C7 C8 C9 C11 -177.98(11) . . . . ?
C14 C8 C9 C11 -52.08(14) . . . . ?
C7 C8 C9 C10 55.13(14) . . . . ?
C14 C8 C9 C10 -178.96(11) . . . . ?
C2 C1 C10 C19 -67.39(14) . . . . ?
C2 C1 C10 C5 54.36(14) . . . . ?
C2 C1 C10 C9 170.80(11) . . . . ?
C6 C5 C10 C19 -64.16(14) . . . . ?
C4 C5 C10 C19 63.87(14) . . . . ?
C6 C5 C10 C1 175.98(10) . . . . ?
C4 C5 C10 C1 -55.98(13) . . . . ?
C6 C5 C10 C9 58.33(13) . . . . ?
C4 C5 C10 C9 -173.64(10) . . . . ?
C11 C9 C10 C19 -58.71(14) . . . . ?
C8 C9 C10 C19 66.72(13) . . . . ?
C11 C9 C10 C1 61.95(14) . . . . ?
C8 C9 C10 C1 -172.62(10) . . . . ?
C11 C9 C10 C5 178.13(10) . . . . ?
C8 C9 C10 C5 -56.44(13) . . . . ?
C8 C9 C11 C12 53.18(14) . . . . ?
C10 C9 C11 C12 179.55(11) . . . . ?
C9 C11 C12 C13 -55.87(15) . . . . ?
C11 C12 C13 C18 -70.74(14) . . . . ?
C11 C12 C13 C14 53.73(14) . . . . ?
C11 C12 C13 C17 164.88(11) . . . . ?
C7 C8 C14 O2 -62.20(14) . . . . ?
C9 C8 C14 O2 171.89(10) . . . . ?
C7 C8 C14 C15 60.96(14) . . . . ?
C9 C8 C14 C15 -64.95(14) . . . . ?
C7 C8 C14 C13 179.73(10) . . . . ?
C9 C8 C14 C13 53.83(14) . . . . ?
C18 C13 C14 O2 -50.31(14) . . . . ?
C12 C13 C14 O2 -172.56(10) . . . . ?
C17 C13 C14 O2 73.92(12) . . . . ?
C18 C13 C14 C15 -164.55(11) . . . . ?
C12 C13 C14 C15 73.20(12) . . . . ?
C17 C13 C14 C15 -40.32(12) . . . . ?
C18 C13 C14 C8 69.46(14) . . . . ?
C12 C13 C14 C8 -52.79(14) . . . . ?
C17 C13 C14 C8 -166.31(10) . . . . ?
O2 C14 C15 C16 -71.17(13) . . . . ?
C8 C14 C15 C16 165.57(11) . . . . ?
C13 C14 C15 C16 41.04(13) . . . . ?
C14 C15 C16 C17 -25.75(14) . . . . ?
C15 C16 C17 C20 127.72(12) . . . . ?
C15 C16 C17 C13 0.74(13) . . . . ?
C18 C13 C17 C20 21.81(16) . . . . ?
C12 C13 C17 C20 143.39(11) . . . . ?
C14 C13 C17 C20 -101.90(13) . . . . ?
C18 C13 C17 C16 147.96(11) . . . . ?
C12 C13 C17 C16 -90.46(12) . . . . ?
C14 C13 C17 C16 24.25(12) . . . . ?
C16 C17 C20 C22 148.42(14) . . . . ?
C13 C17 C20 C22 -90.10(17) . . . . ?
C16 C17 C20 C21 -30.63(19) . . . . ?
C13 C17 C20 C21 90.85(17) . . . . ?
C23 O3 C21 C20 -1.67(16) . . . . ?
C22 C20 C21 O3 1.00(17) . . . . ?
C17 C20 C21 O3 -179.80(12) . . . . ?
C17 C20 C22 C23 -179.18(13) . . . . ?
C21 C20 C22 C23 0.00(17) . . . . ?
C21 O3 C23 O4 -177.34(14) . . . . ?
C21 O3 C23 C22 1.71(16) . . . . ?
C20 C22 C23 O4 177.84(16) . . . . ?
C20 C22 C23 O3 -1.08(17) . . . . ?
